data_1507884
loop_
_publ_author_name
'Tanaka, Naonobu'
'Suto, Shohei'
'Ishiyama, Haruaki'
'Kubota, Takaaki'
'Yamano, Akihito'
'Shiro, Motoo'
'Fromont, Jane'
'Kobayashi, Jun'ichi'

_publ_section_title
;
 Halichonadins K and L, new dimeric sesquiterpenoids from a sponge
 Halichondria sp.
;
_journal_issue 13
_journal_name_full 'Organic letters'
_journal_page_first 3498
_journal_page_last 3501
_journal_paper_doi 10.1021/ol3014705
_journal_volume 14
_journal_year 2012
_chemical_absolute_configuration ad
_chemical_formula_moiety 'C40 H65 N3 O5, C6 H6 O2'
_chemical_formula_sum 'C46 H71 N3 O7'
_chemical_formula_weight 778.08
_space_group_IT_number 169
_symmetry_cell_setting hexagonal
_symmetry_Int_Tables_number 169
_symmetry_space_group_name_Hall 'P 61'
_symmetry_space_group_name_H-M 'P 61'
_atom_sites_solution_hydrogens geom
_atom_sites_solution_primary direct
_atom_sites_solution_secondary difmap
_cell_angle_alpha 90.0000
_cell_angle_beta 90.0000
_cell_angle_gamma 120.0000
_cell_formula_units_Z 6
_cell_length_a 27.994(3)
_cell_length_b 27.994(3)
_cell_length_c 10.3401(8)
_cell_measurement_reflns_used 16074
_cell_measurement_temperature 93
_cell_measurement_theta_max 71.84
_cell_measurement_theta_min 3.65
_cell_volume 7017.5(12)
_computing_cell_refinement 'PROCESS-AUTO (Rigaku, 1998)'
_computing_data_collection 'PROCESS-AUTO (Rigaku, 1998)'
_computing_data_reduction 'CrystalStructure (Rigaku, 2000-2010)'
_computing_molecular_graphics 'ORTEP (Johnson, 1976)'
_computing_publication_material 'CrystalStructure (Rigaku, 2000-2010)'
_computing_structure_refinement 'SHELXL97 (Sheldrick, 1997)'
_computing_structure_solution 'SHELXS97 (Sheldrick, 1997)'
_diffrn_ambient_temperature 93
_diffrn_detector_area_resol_mean 10.000
_diffrn_measured_fraction_theta_full 0.981
_diffrn_measured_fraction_theta_max 0.982
_diffrn_measurement_device_type 'Rigaku VariMax with RAPID'
_diffrn_measurement_method \w
_diffrn_radiation_type 'Cu K\a'
_diffrn_radiation_wavelength 1.54187
_diffrn_reflns_av_R_equivalents 0.0881
_diffrn_reflns_limit_h_max 33
_diffrn_reflns_limit_h_min -33
_diffrn_reflns_limit_k_max 33
_diffrn_reflns_limit_k_min -33
_diffrn_reflns_limit_l_max 12
_diffrn_reflns_limit_l_min -12
_diffrn_reflns_number 64141
_diffrn_reflns_theta_full 68.20
_diffrn_reflns_theta_max 68.24
_diffrn_standards_number 0
_exptl_absorpt_coefficient_mu 0.585
_exptl_absorpt_correction_T_max 0.994
_exptl_absorpt_correction_T_min 0.689
_exptl_absorpt_correction_type multi-scan
_exptl_absorpt_process_details 'ABSCOR (Rigaku, 1995)'
_exptl_crystal_colour colorless
_exptl_crystal_density_diffrn 1.105
_exptl_crystal_density_method 'not measured'
_exptl_crystal_description needle
_exptl_crystal_F_000 2544.00
_exptl_crystal_size_max 0.150
_exptl_crystal_size_mid 0.030
_exptl_crystal_size_min 0.010
_platon_squeeze_details
;
;
_refine_diff_density_max 0.140
_refine_diff_density_min -0.140
_refine_ls_abs_structure_details 'Flack, H. D. (1983), Acta Cryst. A39, 876-881.  3894 Friedel Pairs'
_refine_ls_abs_structure_Flack 0.26(20)
_refine_ls_extinction_method none
_refine_ls_goodness_of_fit_ref 0.895
_refine_ls_hydrogen_treatment constr
_refine_ls_number_parameters 515
_refine_ls_number_reflns 8401
_refine_ls_number_restraints 67
_refine_ls_R_factor_gt 0.0549
_refine_ls_shift/su_max 0.000
_refine_ls_structure_factor_coef Fsqd
_refine_ls_weighting_details 'w = 1/[\s^2^(Fo^2^)+(0.0446P)^2^+0.0000P] where P=(Fo^2^+2Fc^2^)/3'
_refine_ls_weighting_scheme calc
_refine_ls_wR_factor_ref 0.1110
_reflns_number_gt 5039
_reflns_number_total 8402
_reflns_threshold_expression F^2^>2.0\s(F^2^)
_cod_data_source_file ol3014705_si_002.cif
_cod_data_source_block C2323
_cod_depositor_comments 'Adding full bibliography for 1507884.cif.'
_cod_original_cell_volume 7017.3(11)
_cod_database_code 1507884

loop_
_symmetry_equiv_pos_site_id
_symmetry_equiv_pos_as_xyz
1 +X,+Y,+Z
2 +X-Y,+X,1/6+Z
3 -Y,+X-Y,1/3+Z
4 -X,-Y,1/2+Z
5 -X+Y,-X,2/3+Z
6 +Y,-X+Y,5/6+Z

loop_
_atom_site_label
_atom_site_type_symbol
_atom_site_fract_x
_atom_site_fract_y
_atom_site_fract_z
_atom_site_U_iso_or_equiv
_atom_site_adp_type
_atom_site_occupancy
_atom_site_symmetry_multiplicity
_atom_site_calc_flag
_atom_site_refinement_flags
O1 O 0.45434(8) 0.40209(7) 0.2211(3) 0.0635(6) Uani 1.0 6 d .
O2 O 0.45593(10) 0.36107(10) 0.5677(3) 0.0819(8) Uani 1.0 6 d .
O3 O 0.43221(10) 0.36473(10) 0.7712(3) 0.0860(8) Uani 1.0 6 d .
O4 O 0.47180(7) 0.53574(7) 0.5467(2) 0.0578(6) Uani 1.0 6 d .
O5 O 0.26820(7) 0.30018(7) 0.4631(3) 0.0595(6) Uani 1.0 6 d .
O6 O 0.25904(8) 0.38284(8) 0.5752(2) 0.0650(7) Uani 1.0 6 d .
O7 O 0.12421(12) 0.42949(14) 0.2761(3) 0.1074(9) Uani 1.0 6 d .
N1 N 0.37546(9) 0.39365(8) 0.4839(3) 0.0481(7) Uani 1.0 6 d .
N2 N 0.37921(9) 0.48727(8) 0.5753(3) 0.0499(7) Uani 1.0 6 d .
N3 N 0.31013(9) 0.25024(9) 0.4275(3) 0.0529(7) Uani 1.0 6 d .
C1 C 0.42368(11) 0.44661(11) 0.4492(3) 0.0482(8) Uani 1.0 6 d .
C2 C 0.42180(11) 0.46197(11) 0.3071(4) 0.0542(9) Uani 1.0 6 d .
C3 C 0.41139(11) 0.41538(11) 0.2156(4) 0.0571(9) Uani 1.0 6 d .
C4 C 0.35797(12) 0.36444(11) 0.2554(4) 0.0583(9) Uani 1.0 6 d .
C5 C 0.36331(11) 0.34829(11) 0.3925(4) 0.0522(9) Uani 1.0 6 d .
C6 C 0.38035(12) 0.37780(11) 0.6160(4) 0.0562(9) Uani 1.0 6 d .
C7 C 0.42697(13) 0.36703(13) 0.6431(5) 0.0616(10) Uani 1.0 6 d .
C8 C 0.47520(16) 0.35384(17) 0.8146(4) 0.0939(13) Uani 1.0 6 d .
C9 C 0.42643(12) 0.49339(11) 0.5304(3) 0.0487(8) Uani 1.0 6 d .
C10 C 0.37276(11) 0.52719(12) 0.6534(4) 0.0543(9) Uani 1.0 6 d .
C11 C 0.34137(12) 0.54997(12) 0.5761(4) 0.0572(9) Uani 1.0 6 d .
C12 C 0.32820(13) 0.58608(13) 0.6638(4) 0.0718(11) Uani 1.0 6 d .
C13 C 0.29579(14) 0.55543(13) 0.7816(4) 0.0705(10) Uani 1.0 6 d .
C14 C 0.32510(13) 0.53267(13) 0.8647(4) 0.0655(10) Uani 1.0 6 d .
C15 C 0.28448(14) 0.49374(15) 0.9683(4) 0.0762(11) Uani 1.0 6 d .
C16 C 0.30462(15) 0.46044(16) 1.0427(4) 0.0840(12) Uani 1.0 6 d .
C17 C 0.32342(13) 0.42990(14) 0.9517(4) 0.0726(10) Uani 1.0 6 d .
C18 C 0.36499(13) 0.47039(12) 0.8582(4) 0.0587(9) Uani 1.0 6 d .
C19 C 0.34053(12) 0.49731(11) 0.7761(4) 0.0557(9) Uani 1.0 6 d .
C20 C 0.37099(13) 0.57866(13) 0.4493(4) 0.0648(10) Uani 1.0 6 d .
C21 C 0.41576(15) 0.63829(13) 0.4657(5) 0.0881(12) Uani 1.0 6 d .
C22 C 0.32935(16) 0.57434(17) 0.3470(4) 0.0956(13) Uani 1.0 6 d .
C23 C 0.37659(14) 0.58029(14) 0.9292(4) 0.0816(11) Uani 1.0 6 d .
C24 C 0.41719(13) 0.48331(13) 0.8589(4) 0.0680(10) Uani 1.0 6 d .
C25 C 0.30960(11) 0.29756(11) 0.4318(4) 0.0519(8) Uani 1.0 6 d .
C26 C 0.26344(11) 0.19576(10) 0.4543(4) 0.0509(9) Uani 1.0 6 d .
C27 C 0.24426(12) 0.16088(11) 0.3297(4) 0.0581(9) Uani 1.0 6 d .
C28 C 0.19745(13) 0.10285(12) 0.3654(4) 0.0683(10) Uani 1.0 6 d .
C29 C 0.21679(13) 0.07592(12) 0.4628(4) 0.0715(11) Uani 1.0 6 d .
C30 C 0.23725(12) 0.10724(11) 0.5889(4) 0.0578(9) Uani 1.0 6 d .
C31 C 0.26577(15) 0.08289(14) 0.6706(4) 0.0775(12) Uani 1.0 6 d .
C32 C 0.29397(17) 0.11635(16) 0.7911(5) 0.0888(13) Uani 1.0 6 d .
C33 C 0.33356(16) 0.17618(15) 0.7594(4) 0.0831(11) Uani 1.0 6 d .
C34 C 0.30394(13) 0.19894(13) 0.6801(4) 0.0618(10) Uani 1.0 6 d .
C35 C 0.28108(12) 0.16765(11) 0.5568(4) 0.0548(9) Uani 1.0 6 d .
C36 C 0.23158(13) 0.18881(13) 0.2175(4) 0.0632(10) Uani 1.0 6 d .
C37 C 0.22601(15) 0.15932(14) 0.0909(4) 0.0822(11) Uani 1.0 6 d .
C38 C 0.18219(13) 0.19588(14) 0.2414(4) 0.0803(11) Uani 1.0 6 d .
C39 C 0.18855(13) 0.10384(12) 0.6644(4) 0.0713(11) Uani 1.0 6 d .
C40 C 0.29523(13) 0.23814(13) 0.7258(4) 0.0672(10) Uani 1.0 6 d .
C41 C 0.22511(11) 0.39368(11) 0.5001(4) 0.0547(8) Uani 1.0 6 d .
C42 C 0.20111(11) 0.42144(11) 0.5550(4) 0.0581(9) Uani 1.0 6 d .
C43 C 0.16788(12) 0.43478(12) 0.4830(4) 0.0655(10) Uani 1.0 6 d .
C44 C 0.15721(14) 0.41851(16) 0.3545(5) 0.0780(11) Uani 1.0 6 d .
C45 C 0.18138(14) 0.39100(16) 0.3004(4) 0.0822(11) Uani 1.0 6 d .
C46 C 0.21553(13) 0.37857(13) 0.3728(4) 0.0668(9) Uani 1.0 6 d .
H1 H 0.4579 0.4445 0.4639 0.0578 Uiso 1.0 6 calc R
H1O H 0.4816 0.4255 0.1786 0.0762 Uiso 1.0 6 calc R
H2A H 0.3922 0.4712 0.2965 0.0650 Uiso 1.0 6 calc R
H2B H 0.4573 0.4951 0.2845 0.0650 Uiso 1.0 6 calc R
H2N H 0.3490 0.4563 0.5562 0.0598 Uiso 1.0 6 calc R
H3 H 0.4079 0.4259 0.1252 0.0686 Uiso 1.0 6 calc R
H3N H 0.3415 0.2521 0.4065 0.0635 Uiso 1.0 6 calc R
H4A H 0.3272 0.3722 0.2506 0.0700 Uiso 1.0 6 calc R
H4B H 0.3498 0.3337 0.1956 0.0700 Uiso 1.0 6 calc R
H5 H 0.3938 0.3396 0.3960 0.0627 Uiso 1.0 6 calc R
H6A H 0.3453 0.3441 0.6383 0.0674 Uiso 1.0 6 calc R
H6B H 0.3842 0.4074 0.6749 0.0674 Uiso 1.0 6 calc R
H6O H 0.2644 0.3592 0.5383 0.0781 Uiso 1.0 6 calc R
H7O H 0.1026 0.4349 0.3219 0.1289 Uiso 1.0 6 calc R
H8A H 0.5111 0.3832 0.7838 0.1127 Uiso 1.0 6 calc R
H8B H 0.4682 0.3183 0.7800 0.1127 Uiso 1.0 6 calc R
H8C H 0.4753 0.3527 0.9093 0.1127 Uiso 1.0 6 calc R
H10 H 0.4099 0.5583 0.6782 0.0652 Uiso 1.0 6 calc R
H11 H 0.3052 0.5175 0.5508 0.0686 Uiso 1.0 6 calc R
H12A H 0.3631 0.6188 0.6915 0.0862 Uiso 1.0 6 calc R
H12B H 0.3068 0.5993 0.6141 0.0862 Uiso 1.0 6 calc R
H13A H 0.2597 0.5245 0.7537 0.0847 Uiso 1.0 6 calc R
H13B H 0.2887 0.5806 0.8349 0.0847 Uiso 1.0 6 calc R
H15A H 0.2769 0.5161 1.0305 0.0914 Uiso 1.0 6 calc R
H15B H 0.2492 0.4679 0.9255 0.0914 Uiso 1.0 6 calc R
H16A H 0.2745 0.4334 1.0986 0.1008 Uiso 1.0 6 calc R
H16B H 0.3357 0.4854 1.0992 0.1008 Uiso 1.0 6 calc R
H17A H 0.3401 0.4119 1.0023 0.0871 Uiso 1.0 6 calc R
H17B H 0.2913 0.4010 0.9038 0.0871 Uiso 1.0 6 calc R
H19 H 0.3045 0.4663 0.7444 0.0668 Uiso 1.0 6 calc R
H20 H 0.3891 0.5582 0.4152 0.0777 Uiso 1.0 6 calc R
H21A H 0.3990 0.6606 0.4884 0.1057 Uiso 1.0 6 calc R
H21B H 0.4363 0.6519 0.3846 0.1057 Uiso 1.0 6 calc R
H21C H 0.4410 0.6410 0.5348 0.1057 Uiso 1.0 6 calc R
H22A H 0.3490 0.5927 0.2675 0.1147 Uiso 1.0 6 calc R
H22B H 0.3092 0.5921 0.3794 0.1147 Uiso 1.0 6 calc R
H22C H 0.3033 0.5354 0.3289 0.1147 Uiso 1.0 6 calc R
H23A H 0.3937 0.5651 0.9860 0.0980 Uiso 1.0 6 calc R
H23B H 0.3658 0.6029 0.9802 0.0980 Uiso 1.0 6 calc R
H23C H 0.4030 0.6032 0.8623 0.0980 Uiso 1.0 6 calc R
H24A H 0.4298 0.4668 0.9202 0.0816 Uiso 1.0 6 calc R
H24B H 0.4422 0.5091 0.7981 0.0816 Uiso 1.0 6 calc R
H26 H 0.2324 0.1998 0.4894 0.0610 Uiso 1.0 6 calc R
H27 H 0.2759 0.1564 0.3007 0.0697 Uiso 1.0 6 calc R
H28A H 0.1661 0.1054 0.4019 0.0820 Uiso 1.0 6 calc R
H28B H 0.1844 0.0798 0.2864 0.0820 Uiso 1.0 6 calc R
H29A H 0.2469 0.0719 0.4237 0.0858 Uiso 1.0 6 calc R
H29B H 0.1859 0.0384 0.4818 0.0858 Uiso 1.0 6 calc R
H31A H 0.2380 0.0450 0.6969 0.0930 Uiso 1.0 6 calc R
H31B H 0.2936 0.0804 0.6165 0.0930 Uiso 1.0 6 calc R
H32A H 0.2656 0.1141 0.8520 0.1065 Uiso 1.0 6 calc R
H32B H 0.3144 0.1004 0.8342 0.1065 Uiso 1.0 6 calc R
H33A H 0.3653 0.1793 0.7100 0.0997 Uiso 1.0 6 calc R
H33B H 0.3477 0.1976 0.8403 0.0997 Uiso 1.0 6 calc R
H35 H 0.3124 0.1654 0.5165 0.0657 Uiso 1.0 6 calc R
H36 H 0.2643 0.2267 0.2085 0.0758 Uiso 1.0 6 calc R
H37A H 0.2251 0.1817 0.0192 0.0986 Uiso 1.0 6 calc R
H37B H 0.1918 0.1235 0.0915 0.0986 Uiso 1.0 6 calc R
H37C H 0.2576 0.1536 0.0800 0.0986 Uiso 1.0 6 calc R
H38A H 0.1876 0.2164 0.3219 0.0964 Uiso 1.0 6 calc R
H38B H 0.1489 0.1595 0.2484 0.0964 Uiso 1.0 6 calc R
H38C H 0.1781 0.2163 0.1693 0.0964 Uiso 1.0 6 calc R
H39A H 0.2022 0.1264 0.7428 0.0856 Uiso 1.0 6 calc R
H39B H 0.1631 0.0654 0.6883 0.0856 Uiso 1.0 6 calc R
H39C H 0.1692 0.1176 0.6103 0.0856 Uiso 1.0 6 calc R
H40A H 0.2727 0.2486 0.6791 0.0807 Uiso 1.0 6 calc R
H40B H 0.3115 0.2558 0.8053 0.0807 Uiso 1.0 6 calc R
H42 H 0.2075 0.4315 0.6437 0.0698 Uiso 1.0 6 calc R
H43 H 0.1525 0.4549 0.5211 0.0786 Uiso 1.0 6 calc R
H45 H 0.1746 0.3803 0.2121 0.0986 Uiso 1.0 6 calc R
H46 H 0.2322 0.3597 0.3341 0.0802 Uiso 1.0 6 calc R

loop_
_atom_site_aniso_label
_atom_site_aniso_U_11
_atom_site_aniso_U_22
_atom_site_aniso_U_33
_atom_site_aniso_U_12
_atom_site_aniso_U_13
_atom_site_aniso_U_23
O1 0.0528(13) 0.0523(13) 0.0834(19) 0.0246(11) 0.0176(13) 0.0107(12)
O2 0.0850(17) 0.1078(19) 0.083(2) 0.0710(16) 0.0020(16) 0.0055(16)
O3 0.0961(19) 0.111(2) 0.079(3) 0.0723(17) -0.0142(17) 0.0042(18)
O4 0.0437(12) 0.0491(12) 0.0714(16) 0.0163(10) -0.0049(12) -0.0022(12)
O5 0.0463(12) 0.0456(12) 0.0876(18) 0.0238(10) 0.0100(12) 0.0004(12)
O6 0.0556(12) 0.0610(14) 0.0866(19) 0.0352(11) -0.0055(13) -0.0108(13)
O7 0.106(2) 0.169(3) 0.094(2) 0.104(2) 0.0275(17) 0.043(2)
N1 0.0445(14) 0.0377(13) 0.0610(19) 0.0197(12) 0.0039(13) 0.0078(14)
N2 0.0397(13) 0.0395(13) 0.069(2) 0.0188(11) -0.0001(13) -0.0008(13)
N3 0.0459(14) 0.0414(14) 0.074(2) 0.0238(12) 0.0095(14) 0.0048(14)
C1 0.0415(16) 0.0428(17) 0.062(3) 0.0227(14) 0.0001(16) 0.0067(17)
C2 0.0453(17) 0.0448(17) 0.071(3) 0.0213(14) 0.0045(18) 0.0067(18)
C3 0.0517(19) 0.0492(18) 0.067(3) 0.0225(16) 0.0023(18) 0.0082(18)
C4 0.0521(19) 0.0464(18) 0.071(3) 0.0203(15) 0.0029(18) 0.0024(18)
C5 0.0438(17) 0.0401(17) 0.073(3) 0.0211(14) 0.0081(17) 0.0118(18)
C6 0.0558(19) 0.0428(17) 0.072(3) 0.0260(15) 0.0017(18) 0.0088(18)
C7 0.059(2) 0.056(2) 0.076(4) 0.0333(18) -0.004(3) 0.002(2)
C8 0.110(3) 0.129(4) 0.074(3) 0.083(3) -0.015(3) 0.006(3)
C9 0.0413(17) 0.0425(17) 0.062(3) 0.0210(15) -0.0031(17) 0.0022(17)
C10 0.0485(18) 0.0474(17) 0.065(3) 0.0226(15) 0.0003(18) -0.0043(18)
C11 0.0534(19) 0.0496(18) 0.073(3) 0.0294(16) -0.0020(19) 0.0013(18)
C12 0.066(2) 0.062(2) 0.096(4) 0.0380(18) 0.008(3) -0.000(3)
C13 0.070(3) 0.067(3) 0.083(3) 0.0405(19) 0.011(3) -0.007(3)
C14 0.056(2) 0.063(2) 0.079(3) 0.0310(18) 0.005(2) -0.008(2)
C15 0.068(3) 0.090(3) 0.079(3) 0.045(2) 0.010(3) -0.007(3)
C16 0.073(3) 0.106(3) 0.078(3) 0.049(3) 0.016(3) 0.018(3)
C17 0.060(2) 0.083(3) 0.081(3) 0.0400(19) 0.007(2) 0.023(3)
C18 0.0491(19) 0.059(2) 0.066(3) 0.0261(17) 0.0007(19) 0.0008(19)
C19 0.0490(18) 0.0477(17) 0.067(3) 0.0220(15) -0.0020(19) -0.0066(18)
C20 0.063(2) 0.059(2) 0.084(3) 0.0384(18) 0.007(2) 0.013(2)
C21 0.099(3) 0.066(3) 0.104(4) 0.045(3) 0.025(3) 0.013(3)
C22 0.107(3) 0.121(4) 0.092(4) 0.083(3) -0.005(3) 0.009(3)
C23 0.083(3) 0.075(3) 0.084(3) 0.038(2) 0.005(3) -0.019(3)
C24 0.060(2) 0.070(3) 0.068(3) 0.0280(18) 0.0012(19) 0.0095(19)
C25 0.0452(17) 0.0481(18) 0.063(3) 0.0235(15) 0.0039(17) 0.0024(17)
C26 0.0465(17) 0.0348(16) 0.070(3) 0.0197(14) 0.0122(17) -0.0014(17)
C27 0.0534(19) 0.0465(18) 0.076(3) 0.0263(16) 0.0090(18) -0.0025(19)
C28 0.066(2) 0.0486(19) 0.079(3) 0.0207(17) 0.007(2) -0.0106(19)
C29 0.073(3) 0.0380(17) 0.097(4) 0.0236(17) 0.022(3) 0.009(2)
C30 0.064(2) 0.0394(17) 0.068(3) 0.0240(16) 0.018(2) 0.0055(18)
C31 0.092(3) 0.056(2) 0.096(4) 0.045(2) 0.033(3) 0.022(3)
C32 0.112(4) 0.092(3) 0.091(4) 0.072(3) 0.014(3) 0.019(3)
C33 0.096(3) 0.084(3) 0.076(3) 0.050(3) -0.002(3) 0.005(3)
C34 0.063(2) 0.0495(19) 0.071(3) 0.0266(17) 0.0075(19) 0.010(2)
C35 0.0563(18) 0.0507(18) 0.065(3) 0.0323(16) 0.0094(18) -0.0004(19)
C36 0.059(2) 0.0553(19) 0.076(3) 0.0296(17) -0.001(2) -0.006(2)
C37 0.096(3) 0.076(3) 0.078(3) 0.045(3) -0.010(3) -0.008(3)
C38 0.079(3) 0.082(3) 0.088(3) 0.046(2) -0.011(3) -0.002(3)
C39 0.072(3) 0.0452(18) 0.091(3) 0.0249(17) 0.024(3) 0.008(2)
C40 0.072(3) 0.058(2) 0.064(3) 0.0271(18) 0.0075(19) 0.0057(19)
C41 0.0414(16) 0.0474(17) 0.073(3) 0.0207(14) 0.0029(17) 0.0005(17)
C42 0.0420(16) 0.0488(17) 0.081(3) 0.0209(14) 0.0013(17) -0.0050(17)
C43 0.0491(18) 0.0558(19) 0.095(3) 0.0285(15) 0.018(2) 0.012(2)
C44 0.069(2) 0.101(3) 0.085(3) 0.058(2) 0.017(2) 0.030(3)
C45 0.078(3) 0.124(3) 0.064(3) 0.065(3) 0.014(2) 0.013(3)
C46 0.060(2) 0.078(3) 0.075(3) 0.0434(18) 0.008(2) 0.002(2)

loop_
_atom_type_symbol
_atom_type_description
_atom_type_scat_dispersion_real
_atom_type_scat_dispersion_imag
_atom_type_scat_source
C C 0.0181 0.0091
;
International Tables for Crystallography
(1992, Vol. C, Tables 4.2.6.8 and 6.1.1.4)
;
H H 0.0000 0.0000
;
International Tables for Crystallography
(1992, Vol. C, Table 6.1.1.4)
;
N N 0.0311 0.0180
;
International Tables for Crystallography
(1992, Vol. C, Tables 4.2.6.8 and 6.1.1.4)
;
O O 0.0492 0.0322
;
International Tables for Crystallography
(1992, Vol. C, Tables 4.2.6.8 and 6.1.1.4)
;

loop_
_geom_angle_atom_site_label_1
_geom_angle_atom_site_label_2
_geom_angle_atom_site_label_3
_geom_angle
_geom_angle_publ_flag
C7 O3 C8 116.0(4) yes
C1 N1 C5 114.4(3) yes
C1 N1 C6 110.9(3) yes
C5 N1 C6 110.6(3) yes
C9 N2 C10 126.1(2) yes
C25 N3 C26 125.8(3) yes
N1 C1 C2 111.9(3) yes
N1 C1 C9 111.1(3) yes
C2 C1 C9 106.2(3) yes
C1 C2 C3 112.0(3) yes
O1 C3 C2 112.0(3) yes
O1 C3 C4 107.9(3) yes
C2 C3 C4 108.3(3) yes
C3 C4 C5 109.6(3) yes
N1 C5 C4 110.8(3) yes
N1 C5 C25 109.1(3) yes
C4 C5 C25 109.2(3) yes
N1 C6 C7 117.2(3) yes
O2 C7 O3 122.8(4) yes
O2 C7 C6 128.5(4) yes
O3 C7 C6 108.7(4) yes
O4 C9 N2 123.5(3) yes
O4 C9 C1 118.9(3) yes
N2 C9 C1 117.5(2) yes
N2 C10 C11 110.1(3) yes
N2 C10 C19 107.6(3) yes
C11 C10 C19 110.6(3) yes
C10 C11 C12 109.9(3) yes
C10 C11 C20 112.7(3) yes
C12 C11 C20 113.7(3) yes
C11 C12 C13 112.2(3) yes
C12 C13 C14 113.3(4) yes
C13 C14 C15 108.9(3) yes
C13 C14 C19 108.1(3) yes
C13 C14 C23 110.3(3) yes
C15 C14 C19 107.4(3) yes
C15 C14 C23 110.5(3) yes
C19 C14 C23 111.5(3) yes
C14 C15 C16 114.6(4) yes
C15 C16 C17 111.6(4) yes
C16 C17 C18 109.1(3) yes
C17 C18 C19 111.4(3) yes
C17 C18 C24 122.6(4) yes
C19 C18 C24 125.7(3) yes
C10 C19 C14 114.4(3) yes
C10 C19 C18 116.5(3) yes
C14 C19 C18 109.0(3) yes
C11 C20 C21 114.3(3) yes
C11 C20 C22 110.8(3) yes
C21 C20 C22 110.0(4) yes
O5 C25 N3 122.9(3) yes
O5 C25 C5 122.1(3) yes
N3 C25 C5 115.0(3) yes
N3 C26 C27 110.5(3) yes
N3 C26 C35 108.5(3) yes
C27 C26 C35 110.5(3) yes
C26 C27 C28 108.2(3) yes
C26 C27 C36 113.9(3) yes
C28 C27 C36 115.3(3) yes
C27 C28 C29 111.0(3) yes
C28 C29 C30 114.3(3) yes
C29 C30 C31 110.3(4) yes
C29 C30 C35 108.1(3) yes
C29 C30 C39 109.6(3) yes
C31 C30 C35 107.4(3) yes
C31 C30 C39 109.6(3) yes
C35 C30 C39 111.8(3) yes
C30 C31 C32 113.7(4) yes
C31 C32 C33 111.9(4) yes
C32 C33 C34 109.3(4) yes
C33 C34 C35 112.2(4) yes
C33 C34 C40 121.5(4) yes
C35 C34 C40 125.9(4) yes
C26 C35 C30 115.1(3) yes
C26 C35 C34 116.1(3) yes
C30 C35 C34 109.2(3) yes
C27 C36 C37 111.3(4) yes
C27 C36 C38 113.7(3) yes
C37 C36 C38 111.2(4) yes
O6 C41 C42 118.5(4) yes
O6 C41 C46 121.8(4) yes
C42 C41 C46 119.7(4) yes
C41 C42 C43 121.0(4) yes
C42 C43 C44 119.4(4) yes
O7 C44 C43 123.4(5) yes
O7 C44 C45 117.4(4) yes
C43 C44 C45 119.2(5) yes
C44 C45 C46 121.0(4) yes
C41 C46 C45 119.6(4) yes

loop_
_geom_bond_atom_site_label_1
_geom_bond_atom_site_label_2
_geom_bond_distance
_geom_bond_publ_flag
O1 C3 1.426(5) yes
O2 C7 1.195(6) yes
O3 C7 1.337(6) yes
O3 C8 1.453(7) yes
O4 C9 1.241(3) yes
O5 C25 1.240(5) yes
O6 C41 1.373(5) yes
O7 C44 1.374(7) yes
N1 C1 1.465(3) yes
N1 C5 1.479(4) yes
N1 C6 1.464(5) yes
N2 C9 1.329(5) yes
N2 C10 1.462(5) yes
N3 C25 1.333(5) yes
N3 C26 1.455(3) yes
C1 C2 1.540(5) yes
C1 C9 1.524(5) yes
C2 C3 1.517(5) yes
C3 C4 1.519(4) yes
C4 C5 1.518(5) yes
C5 C25 1.519(4) yes
C6 C7 1.505(6) yes
C10 C11 1.542(6) yes
C10 C19 1.539(5) yes
C11 C12 1.534(6) yes
C11 C20 1.545(5) yes
C12 C13 1.505(5) yes
C13 C14 1.530(6) yes
C14 C15 1.545(5) yes
C14 C19 1.560(6) yes
C14 C23 1.542(5) yes
C15 C16 1.518(7) yes
C16 C17 1.531(7) yes
C17 C18 1.501(5) yes
C18 C19 1.508(6) yes
C18 C24 1.318(6) yes
C20 C21 1.515(4) yes
C20 C22 1.533(6) yes
C26 C27 1.542(5) yes
C26 C35 1.541(5) yes
C27 C28 1.537(4) yes
C27 C36 1.537(6) yes
C28 C29 1.512(6) yes
C29 C30 1.515(5) yes
C30 C31 1.536(7) yes
C30 C35 1.549(4) yes
C30 C39 1.532(6) yes
C31 C32 1.521(6) yes
C32 C33 1.511(5) yes
C33 C34 1.514(7) yes
C34 C35 1.498(5) yes
C34 C40 1.324(6) yes
C36 C37 1.514(6) yes
C36 C38 1.512(6) yes
C41 C42 1.378(6) yes
C41 C46 1.367(6) yes
C42 C43 1.381(6) yes
C43 C44 1.388(7) yes
C44 C45 1.373(8) yes
C45 C46 1.389(7) yes

loop_
_platon_squeeze_void_nr
_platon_squeeze_void_average_x
_platon_squeeze_void_average_y
_platon_squeeze_void_average_z
_platon_squeeze_void_volume
_platon_squeeze_void_count_electrons
_platon_squeeze_void_content
1 0.000 0.000 -0.010 397 55 ' '
2 -0.005 0.293 0.162 11 0 ' '
3 0.005 0.707 0.662 11 0 ' '
4 0.298 0.005 0.829 11 0 ' '
5 0.293 0.298 -0.004 12 0 ' '
6 0.701 0.995 0.329 11 0 ' '
7 0.706 0.701 0.495 12 0 ' '
